data_7161223
loop_
_publ_author_name
'Karthik, Sangepu'
'Basireddy, Venkata Subba Reddy'
'Dharani, Mettu'
'Sridhar, B.'
'Reddy, Pannala Padmaja'

_publ_section_title
;
 Rh(III)-catalyzed site selective hydroarylation of maleimides with
 5-aryl-1,2,4-oxadiazole frameworks
;
_journal_name_full 'Organic &amp; Biomolecular Chemistry'
_journal_paper_doi 10.1039/D6OB00177G
_journal_year 2026
_chemical_formula_moiety 'C20 H16 Cl N3 O3'
_chemical_formula_sum 'C20 H16 Cl N3 O3'
_chemical_formula_weight 381.81
_space_group_crystal_system monoclinic
_space_group_IT_number 15
_space_group_name_Hall '-C 2yc'
_space_group_name_H-M_alt 'C 1 2/c 1'
_atom_sites_solution_hydrogens geom
_audit_creation_method SHELXL-2019/3
_audit_update_record
;
2025-08-14 deposited with the CCDC.	2026-06-15 downloaded from the CCDC.
;
_cell_angle_alpha 90
_cell_angle_beta 90.446(7)
_cell_angle_gamma 90
_cell_formula_units_Z 8
_cell_length_a 40.292(10)
_cell_length_b 5.3016(13)
_cell_length_c 16.500(4)
_cell_measurement_reflns_used 9938
_cell_measurement_temperature 294(2)
_cell_measurement_theta_max 26.887
_cell_measurement_theta_min 3.0335
_cell_volume 3524.5(15)
_computing_cell_refinement '<i>SAINT</i> (Bruker, 2019)'
_computing_data_collection '<i>APEX5</i> (Bruker, 2023)'
_computing_data_reduction 'Bruker SAINT'
_computing_molecular_graphics 'Bruker SHELXTL'
_computing_publication_material 'Bruker SHELXTL'
_computing_structure_refinement 'SHELXL-2018/3 (Sheldrick, 2019)'
_computing_structure_solution 'SHELXT 2018/2 (Sheldrick, 2019)'
_diffrn_ambient_temperature 294(2)
_diffrn_detector_area_resol_mean 7.391
_diffrn_measured_fraction_theta_full 0.998
_diffrn_measured_fraction_theta_max 0.995
_diffrn_measurement_device_type 'Bruker D8 VENTURE PHOTON III C14'
_diffrn_measurement_method '\w and \f scans'
_diffrn_radiation_type MoK\a
_diffrn_radiation_wavelength 0.71073
_diffrn_reflns_av_R_equivalents 0.0545
_diffrn_reflns_av_unetI/netI 0.0257
_diffrn_reflns_Laue_measured_fraction_full 0.998
_diffrn_reflns_Laue_measured_fraction_max 0.995
_diffrn_reflns_limit_h_max 53
_diffrn_reflns_limit_h_min -53
_diffrn_reflns_limit_k_max 7
_diffrn_reflns_limit_k_min -7
_diffrn_reflns_limit_l_max 20
_diffrn_reflns_limit_l_min -22
_diffrn_reflns_number 53460
_diffrn_reflns_point_group_measured_fraction_full 0.998
_diffrn_reflns_point_group_measured_fraction_max 0.995
_diffrn_reflns_theta_full 25.242
_diffrn_reflns_theta_max 28.431
_diffrn_reflns_theta_min 2.022
_diffrn_source 'Incoatec I\mS 3.0'
_exptl_absorpt_coefficient_mu 0.244
_exptl_absorpt_correction_T_max 0.7457
_exptl_absorpt_correction_T_min 0.7177
_exptl_absorpt_correction_type multi-scan
_exptl_absorpt_process_details
;
 SADABS 2016/2: Krause, L., Herbst-Irmer, R., Sheldrick G.M. & Stalke D.,
 J. Appl. Cryst. 48 (2015) 3-10
;
_exptl_crystal_colour colourless
_exptl_crystal_density_diffrn 1.439
_exptl_crystal_description block
_exptl_crystal_F_000 1584
_exptl_crystal_size_max 0.220
_exptl_crystal_size_mid 0.180
_exptl_crystal_size_min 0.160
_refine_diff_density_max 0.198
_refine_diff_density_min -0.385
_refine_diff_density_rms 0.043
_refine_ls_extinction_method none
_refine_ls_goodness_of_fit_ref 1.092
_refine_ls_hydrogen_treatment constr
_refine_ls_matrix_type full
_refine_ls_number_parameters 245
_refine_ls_number_reflns 4400
_refine_ls_number_restraints 0
_refine_ls_restrained_S_all 1.092
_refine_ls_R_factor_all 0.0647
_refine_ls_R_factor_gt 0.0472
_refine_ls_shift/su_max 0.001
_refine_ls_shift/su_mean 0.000
_refine_ls_structure_factor_coef Fsqd
_refine_ls_weighting_details 'w=1/[\s^2^(Fo^2^)+(0.0417P)^2^+4.1576P] where P=(Fo^2^+2Fc^2^)/3'
_refine_ls_weighting_scheme calc
_refine_ls_wR_factor_gt 0.1210
_refine_ls_wR_factor_ref 0.1318
_reflns_Friedel_coverage 0.000
_reflns_number_gt 3353
_reflns_number_total 4400
_reflns_threshold_expression 'I > 2\s(I)'
_cod_data_source_file d6ob00177g2.cif
_cod_data_source_block mo_va381_0m_pl
_cod_original_sg_symbol_H-M 'C 2/c'
_cod_database_code 7161223
_shelx_shelxl_version_number 2019/3
_shelx_space_group_comment
;
The symmetry employed for this shelxl refinement is uniquely defined
by the following loop, which should always be used as a source of
symmetry information in preference to the above space-group names.
They are only intended as comments.
;
_shelx_estimated_absorpt_t_min 0.948
_shelx_estimated_absorpt_t_max 0.962

loop_
_space_group_symop_operation_xyz
'x, y, z'
'-x, y, -z+1/2'
'x+1/2, y+1/2, z'
'-x+1/2, y+1/2, -z+1/2'
'-x, -y, -z'
'x, -y, z-1/2'
'-x+1/2, -y+1/2, -z'
'x+1/2, -y+1/2, z-1/2'

loop_
_atom_site_label
_atom_site_type_symbol
_atom_site_fract_x
_atom_site_fract_y
_atom_site_fract_z
_atom_site_U_iso_or_equiv
_atom_site_adp_type
_atom_site_occupancy
_atom_site_site_symmetry_order
_atom_site_calc_flag
_atom_site_refinement_flags_posn
_atom_site_refinement_flags_adp
_atom_site_refinement_flags_occupancy
_atom_site_disorder_assembly
_atom_site_disorder_group
C1 C 0.46684(5) -0.1529(5) -0.06678(14) 0.0554(5) Uani 1 1 d . . . . .
H1 H 0.484467 -0.244509 -0.045040 0.066 Uiso 1 1 calc R U . . .
C2 C 0.47320(5) 0.0277(5) -0.12429(14) 0.0575(6) Uani 1 1 d . . . . .
H2 H 0.494739 0.059287 -0.141457 0.069 Uiso 1 1 calc R U . . .
C3 C 0.44663(5) 0.1612(4) -0.15587(13) 0.0494(5) Uani 1 1 d . . . . .
C4 C 0.41465(5) 0.1173(4) -0.13027(12) 0.0451(4) Uani 1 1 d . . . . .
H4 H 0.397292 0.211472 -0.152152 0.054 Uiso 1 1 calc R U . . .
C5 C 0.40797(4) -0.0656(4) -0.07223(11) 0.0394(4) Uani 1 1 d . . . . .
C6 C 0.43464(4) -0.2034(4) -0.03987(11) 0.0407(4) Uani 1 1 d . . . . .
C7 C 0.43121(5) -0.4033(4) 0.02106(11) 0.0433(4) Uani 1 1 d . . . . .
C8 C 0.41864(5) -0.6748(4) 0.10810(12) 0.0495(5) Uani 1 1 d . . . . .
C9 C 0.39880(7) -0.8244(5) 0.16525(15) 0.0681(7) Uani 1 1 d . . . . .
H9A H 0.381710 -0.913031 0.136081 0.102 Uiso 1 1 calc R U . . .
H9B H 0.388866 -0.714158 0.204323 0.102 Uiso 1 1 calc R U . . .
H9C H 0.412902 -0.943579 0.192613 0.102 Uiso 1 1 calc R U . . .
C10 C 0.37182(4) -0.1092(4) -0.05086(11) 0.0386(4) Uani 1 1 d . . . . .
H10 H 0.370834 -0.229487 -0.005858 0.046 Uiso 1 1 calc R U . . .
C11 C 0.35134(5) 0.1251(4) -0.02855(12) 0.0428(4) Uani 1 1 d . . . . .
H11A H 0.344739 0.118403 0.027819 0.051 Uiso 1 1 calc R U . . .
H11B H 0.364135 0.277653 -0.037158 0.051 Uiso 1 1 calc R U . . .
C12 C 0.32139(4) 0.1201(4) -0.08339(12) 0.0425(4) Uani 1 1 d . . . . .
C13 C 0.35303(4) -0.2197(3) -0.12308(12) 0.0392(4) Uani 1 1 d . . . . .
C14 C 0.29901(5) -0.1497(4) -0.19552(13) 0.0499(5) Uani 1 1 d . . . . .
H14A H 0.277453 -0.128039 -0.170687 0.060 Uiso 1 1 calc R U . . .
H14B H 0.301446 -0.327215 -0.208458 0.060 Uiso 1 1 calc R U . . .
C15 C 0.29953(4) -0.0015(4) -0.27328(12) 0.0412(4) Uani 1 1 d . . . . .
C16 C 0.32151(5) 0.1923(4) -0.28860(13) 0.0519(5) Uani 1 1 d . . . . .
H16 H 0.337624 0.233388 -0.250160 0.062 Uiso 1 1 calc R U . . .
C17 C 0.31982(6) 0.3258(5) -0.36044(14) 0.0612(6) Uani 1 1 d . . . . .
H17 H 0.334661 0.456882 -0.369663 0.073 Uiso 1 1 calc R U . . .
C18 C 0.29644(6) 0.2668(5) -0.41826(14) 0.0608(6) Uani 1 1 d . . . . .
H18 H 0.295245 0.358256 -0.466287 0.073 Uiso 1 1 calc R U . . .
C19 C 0.27480(5) 0.0713(5) -0.40464(14) 0.0612(6) Uani 1 1 d . . . . .
H19 H 0.259159 0.028235 -0.444004 0.073 Uiso 1 1 calc R U . . .
C20 C 0.27620(5) -0.0611(5) -0.33290(14) 0.0542(5) Uani 1 1 d . . . . .
H20 H 0.261330 -0.192354 -0.324164 0.065 Uiso 1 1 calc R U . . .
N1 N 0.44971(5) -0.7158(4) 0.09757(13) 0.0703(6) Uani 1 1 d . . . . .
N2 N 0.40595(4) -0.4808(3) 0.06209(10) 0.0483(4) Uani 1 1 d . . . . .
N3 N 0.32458(4) -0.0812(3) -0.13622(10) 0.0416(4) Uani 1 1 d . . . . .
O1 O 0.45861(4) -0.5331(4) 0.03879(10) 0.0693(5) Uani 1 1 d . . . . .
O2 O 0.29820(4) 0.2642(3) -0.08356(10) 0.0628(4) Uani 1 1 d . . . . .
O3 O 0.36113(4) -0.3998(3) -0.16294(10) 0.0541(4) Uani 1 1 d . . . . .
Cl1 Cl 0.45361(2) 0.38532(14) -0.23050(4) 0.0713(2) Uani 1 1 d . . . . .

loop_
_atom_site_aniso_label
_atom_site_aniso_U_11
_atom_site_aniso_U_22
_atom_site_aniso_U_33
_atom_site_aniso_U_23
_atom_site_aniso_U_13
_atom_site_aniso_U_12
C1 0.0346(9) 0.0665(14) 0.0651(13) 0.0034(11) -0.0045(9) 0.0090(9)
C2 0.0367(10) 0.0674(14) 0.0684(14) 0.0033(12) 0.0038(9) -0.0012(10)
C3 0.0463(10) 0.0508(12) 0.0512(11) 0.0000(9) -0.0005(8) -0.0014(9)
C4 0.0388(9) 0.0466(11) 0.0498(10) 0.0016(9) -0.0042(8) 0.0037(8)
C5 0.0340(8) 0.0423(10) 0.0419(9) -0.0042(8) -0.0051(7) 0.0037(7)
C6 0.0337(8) 0.0447(10) 0.0436(9) -0.0029(8) -0.0046(7) 0.0061(8)
C7 0.0379(9) 0.0472(11) 0.0447(10) -0.0053(8) -0.0085(7) 0.0120(8)
C8 0.0556(12) 0.0503(12) 0.0423(10) -0.0013(9) -0.0107(8) 0.0099(9)
C9 0.0706(15) 0.0724(17) 0.0612(14) 0.0165(13) -0.0074(11) -0.0012(13)
C10 0.0318(8) 0.0409(10) 0.0431(9) 0.0031(8) -0.0038(7) 0.0046(7)
C11 0.0381(9) 0.0438(10) 0.0466(10) -0.0024(8) -0.0021(7) 0.0061(8)
C12 0.0352(9) 0.0451(10) 0.0471(10) 0.0033(8) -0.0003(7) 0.0074(8)
C13 0.0335(8) 0.0346(9) 0.0495(10) 0.0041(8) -0.0006(7) -0.0003(7)
C14 0.0372(9) 0.0504(11) 0.0620(12) 0.0059(10) -0.0136(8) -0.0065(9)
C15 0.0324(8) 0.0406(10) 0.0504(10) -0.0036(8) -0.0067(7) 0.0035(7)
C16 0.0503(11) 0.0511(12) 0.0541(12) -0.0035(10) -0.0109(9) -0.0090(9)
C17 0.0663(14) 0.0581(14) 0.0590(13) 0.0050(11) -0.0002(11) -0.0108(11)
C18 0.0598(13) 0.0729(16) 0.0497(12) 0.0043(11) 0.0000(10) 0.0102(12)
C19 0.0451(11) 0.0853(18) 0.0529(12) -0.0031(12) -0.0131(9) 0.0031(12)
C20 0.0382(10) 0.0621(14) 0.0620(13) -0.0031(11) -0.0117(9) -0.0067(9)
N1 0.0667(13) 0.0774(14) 0.0670(13) 0.0234(11) 0.0016(10) 0.0299(11)
N2 0.0418(8) 0.0510(10) 0.0520(9) 0.0063(8) -0.0067(7) 0.0058(7)
N3 0.0330(7) 0.0415(8) 0.0500(9) 0.0027(7) -0.0090(6) 0.0026(6)
O1 0.0488(8) 0.0859(12) 0.0733(10) 0.0265(9) 0.0048(7) 0.0293(8)
O2 0.0455(8) 0.0691(11) 0.0739(10) -0.0045(8) -0.0051(7) 0.0249(8)
O3 0.0500(8) 0.0407(8) 0.0716(10) -0.0106(7) -0.0075(7) 0.0045(6)
Cl1 0.0635(4) 0.0736(4) 0.0770(4) 0.0222(3) 0.0100(3) -0.0063(3)

loop_
_atom_type_symbol
_atom_type_description
_atom_type_scat_dispersion_real
_atom_type_scat_dispersion_imag
_atom_type_scat_source
C C 0.0033 0.0016 'International Tables Vol C Tables 4.2.6.8 and 6.1.1.4'
H H 0.0000 0.0000 'International Tables Vol C Tables 4.2.6.8 and 6.1.1.4'
Cl Cl 0.1484 0.1585 'International Tables Vol C Tables 4.2.6.8 and 6.1.1.4'
N N 0.0061 0.0033 'International Tables Vol C Tables 4.2.6.8 and 6.1.1.4'
O O 0.0106 0.0060 'International Tables Vol C Tables 4.2.6.8 and 6.1.1.4'

loop_
_geom_angle_atom_site_label_1
_geom_angle_atom_site_label_2
_geom_angle_atom_site_label_3
_geom_angle
_geom_angle_site_symmetry_1
_geom_angle_site_symmetry_3
_geom_angle_publ_flag
C2 C1 C6 122.04(19) . . ?
C2 C1 H1 119.0 . . ?
C6 C1 H1 119.0 . . ?
C1 C2 C3 117.97(19) . . ?
C1 C2 H2 121.0 . . ?
C3 C2 H2 121.0 . . ?
C4 C3 C2 121.4(2) . . ?
C4 C3 Cl1 119.32(16) . . ?
C2 C3 Cl1 119.24(17) . . ?
C3 C4 C5 120.99(18) . . ?
C3 C4 H4 119.5 . . ?
C5 C4 H4 119.5 . . ?
C4 C5 C6 118.28(17) . . ?
C4 C5 C10 117.19(16) . . ?
C6 C5 C10 124.48(17) . . ?
C1 C6 C5 119.28(19) . . ?
C1 C6 C7 116.59(17) . . ?
C5 C6 C7 124.13(17) . . ?
N2 C7 O1 112.03(18) . . ?
N2 C7 C6 131.79(17) . . ?
O1 C7 C6 116.17(17) . . ?
N1 C8 N2 114.2(2) . . ?
N1 C8 C9 122.0(2) . . ?
N2 C8 C9 123.7(2) . . ?
C8 C9 H9A 109.5 . . ?
C8 C9 H9B 109.5 . . ?
H9A C9 H9B 109.5 . . ?
C8 C9 H9C 109.5 . . ?
H9A C9 H9C 109.5 . . ?
H9B C9 H9C 109.5 . . ?
C5 C10 C13 110.39(15) . . ?
C5 C10 C11 116.75(16) . . ?
C13 C10 C11 103.51(14) . . ?
C5 C10 H10 108.6 . . ?
C13 C10 H10 108.6 . . ?
C11 C10 H10 108.6 . . ?
C12 C11 C10 105.75(15) . . ?
C12 C11 H11A 110.6 . . ?
C10 C11 H11A 110.6 . . ?
C12 C11 H11B 110.6 . . ?
C10 C11 H11B 110.6 . . ?
H11A C11 H11B 108.7 . . ?
O2 C12 N3 124.19(18) . . ?
O2 C12 C11 127.47(19) . . ?
N3 C12 C11 108.34(15) . . ?
O3 C13 N3 124.40(18) . . ?
O3 C13 C10 126.58(17) . . ?
N3 C13 C10 109.02(15) . . ?
N3 C14 C15 115.25(16) . . ?
N3 C14 H14A 108.5 . . ?
C15 C14 H14A 108.5 . . ?
N3 C14 H14B 108.5 . . ?
C15 C14 H14B 108.5 . . ?
H14A C14 H14B 107.5 . . ?
C16 C15 C20 118.04(19) . . ?
C16 C15 C14 123.90(17) . . ?
C20 C15 C14 118.05(18) . . ?
C15 C16 C17 120.72(19) . . ?
C15 C16 H16 119.6 . . ?
C17 C16 H16 119.6 . . ?
C18 C17 C16 120.6(2) . . ?
C18 C17 H17 119.7 . . ?
C16 C17 H17 119.7 . . ?
C17 C18 C19 119.4(2) . . ?
C17 C18 H18 120.3 . . ?
C19 C18 H18 120.3 . . ?
C18 C19 C20 120.2(2) . . ?
C18 C19 H19 119.9 . . ?
C20 C19 H19 119.9 . . ?
C19 C20 C15 121.0(2) . . ?
C19 C20 H20 119.5 . . ?
C15 C20 H20 119.5 . . ?
C8 N1 O1 103.24(17) . . ?
C7 N2 C8 103.65(17) . . ?
C13 N3 C12 113.15(15) . . ?
C13 N3 C14 123.67(17) . . ?
C12 N3 C14 123.02(16) . . ?
C7 O1 N1 106.83(16) . . ?

loop_
_geom_bond_atom_site_label_1
_geom_bond_atom_site_label_2
_geom_bond_distance
_geom_bond_site_symmetry_2
_geom_bond_publ_flag
C1 C2 1.374(3) . ?
C1 C6 1.400(3) . ?
C1 H1 0.9300 . ?
C2 C3 1.382(3) . ?
C2 H2 0.9300 . ?
C3 C4 1.379(3) . ?
C3 Cl1 1.736(2) . ?
C4 C5 1.391(3) . ?
C4 H4 0.9300 . ?
C5 C6 1.402(2) . ?
C5 C10 1.519(2) . ?
C6 C7 1.468(3) . ?
C7 N2 1.293(3) . ?
C7 O1 1.332(2) . ?
C8 N1 1.284(3) . ?
C8 N2 1.375(3) . ?
C8 C9 1.473(3) . ?
C9 H9A 0.9600 . ?
C9 H9B 0.9600 . ?
C9 H9C 0.9600 . ?
C10 C13 1.524(3) . ?
C10 C11 1.537(3) . ?
C10 H10 0.9800 . ?
C11 C12 1.503(3) . ?
C11 H11A 0.9700 . ?
C11 H11B 0.9700 . ?
C12 O2 1.207(2) . ?
C12 N3 1.385(3) . ?
C13 O3 1.206(2) . ?
C13 N3 1.377(2) . ?
C14 N3 1.461(2) . ?
C14 C15 1.505(3) . ?
C14 H14A 0.9700 . ?
C14 H14B 0.9700 . ?
C15 C16 1.381(3) . ?
C15 C20 1.392(3) . ?
C16 C17 1.382(3) . ?
C16 H16 0.9300 . ?
C17 C18 1.372(3) . ?
C17 H17 0.9300 . ?
C18 C19 1.374(4) . ?
C18 H18 0.9300 . ?
C19 C20 1.377(3) . ?
C19 H19 0.9300 . ?
C20 H20 0.9300 . ?
N1 O1 1.419(3) . ?

loop_
_geom_torsion_atom_site_label_1
_geom_torsion_atom_site_label_2
_geom_torsion_atom_site_label_3
_geom_torsion_atom_site_label_4
_geom_torsion
_geom_torsion_site_symmetry_1
_geom_torsion_site_symmetry_2
_geom_torsion_site_symmetry_3
_geom_torsion_site_symmetry_4
_geom_torsion_publ_flag
C6 C1 C2 C3 -0.1(4) . . . . ?
C1 C2 C3 C4 0.6(4) . . . . ?
C1 C2 C3 Cl1 -178.39(18) . . . . ?
C2 C3 C4 C5 -0.8(3) . . . . ?
Cl1 C3 C4 C5 178.21(15) . . . . ?
C3 C4 C5 C6 0.5(3) . . . . ?
C3 C4 C5 C10 -177.09(18) . . . . ?
C2 C1 C6 C5 -0.2(3) . . . . ?
C2 C1 C6 C7 179.3(2) . . . . ?
C4 C5 C6 C1 0.0(3) . . . . ?
C10 C5 C6 C1 177.35(19) . . . . ?
C4 C5 C6 C7 -179.37(18) . . . . ?
C10 C5 C6 C7 -2.0(3) . . . . ?
C1 C6 C7 N2 173.8(2) . . . . ?
C5 C6 C7 N2 -6.8(3) . . . . ?
C1 C6 C7 O1 -6.3(3) . . . . ?
C5 C6 C7 O1 173.08(19) . . . . ?
C4 C5 C10 C13 66.5(2) . . . . ?
C6 C5 C10 C13 -110.8(2) . . . . ?
C4 C5 C10 C11 -51.3(2) . . . . ?
C6 C5 C10 C11 131.35(19) . . . . ?
C5 C10 C11 C12 126.21(17) . . . . ?
C13 C10 C11 C12 4.72(19) . . . . ?
C10 C11 C12 O2 176.6(2) . . . . ?
C10 C11 C12 N3 -3.9(2) . . . . ?
C5 C10 C13 O3 50.6(3) . . . . ?
C11 C10 C13 O3 176.26(19) . . . . ?
C5 C10 C13 N3 -129.81(16) . . . . ?
C11 C10 C13 N3 -4.14(19) . . . . ?
N3 C14 C15 C16 -2.1(3) . . . . ?
N3 C14 C15 C20 178.78(18) . . . . ?
C20 C15 C16 C17 1.3(3) . . . . ?
C14 C15 C16 C17 -177.8(2) . . . . ?
C15 C16 C17 C18 -0.6(4) . . . . ?
C16 C17 C18 C19 -0.7(4) . . . . ?
C17 C18 C19 C20 1.2(4) . . . . ?
C18 C19 C20 C15 -0.4(4) . . . . ?
C16 C15 C20 C19 -0.8(3) . . . . ?
C14 C15 C20 C19 178.4(2) . . . . ?
N2 C8 N1 O1 -0.3(3) . . . . ?
C9 C8 N1 O1 -180.0(2) . . . . ?
O1 C7 N2 C8 -0.6(2) . . . . ?
C6 C7 N2 C8 179.3(2) . . . . ?
N1 C8 N2 C7 0.6(3) . . . . ?
C9 C8 N2 C7 -179.7(2) . . . . ?
O3 C13 N3 C12 -178.49(18) . . . . ?
C10 C13 N3 C12 1.9(2) . . . . ?
O3 C13 N3 C14 6.0(3) . . . . ?
C10 C13 N3 C14 -173.62(17) . . . . ?
O2 C12 N3 C13 -179.1(2) . . . . ?
C11 C12 N3 C13 1.3(2) . . . . ?
O2 C12 N3 C14 -3.6(3) . . . . ?
C11 C12 N3 C14 176.86(17) . . . . ?
C15 C14 N3 C13 -102.2(2) . . . . ?
C15 C14 N3 C12 82.7(2) . . . . ?
N2 C7 O1 N1 0.5(3) . . . . ?
C6 C7 O1 N1 -179.43(18) . . . . ?
C8 N1 O1 C7 -0.1(3) . . . . ?
